data_7218271
loop_
_publ_author_name
'Zhang, Qi'
'Chen, Dong'
'He, Xuan'
'Huang, Shiliang'
'Huang, Jinglun'
'Zhou, Xiaoqing'
'Yang, Zongwei'
'Li, Jinshan'
'Li, Hongzhen'
'Nie, Fude'

_publ_section_title
;
 Structures, photoluminescence and photocatalytic properties of two novel
 metal--organic frameworks based on tetrazole derivatives
;
_journal_issue 45
_journal_name_full CrystEngComm
_journal_page_first 10485
_journal_paper_doi 10.1039/C4CE01388C
_journal_volume 16
_journal_year 2014
_chemical_formula_sum 'C H2 Ag N5'
_chemical_formula_weight 191.95
_chemical_name_systematic
; 
 ? 
;
_space_group_crystal_system monoclinic
_space_group_IT_number 14
_space_group_name_Hall '-P 2ybc'
_space_group_name_H-M_alt 'P 1 21/c 1'
_symmetry_space_group_name_Hall '-P 2ybc'
_symmetry_space_group_name_H-M 'P 1 21/c 1'
_atom_sites_solution_hydrogens geom
_audit_creation_method SHELXL-2013
_cell_angle_alpha 90
_cell_angle_beta 94.143(4)
_cell_angle_gamma 90
_cell_formula_units_Z 4
_cell_length_a 3.4771(8)
_cell_length_b 10.671(2)
_cell_length_c 10.220(2)
_cell_measurement_reflns_used 557
_cell_measurement_temperature 140(2)
_cell_measurement_theta_max 26.76
_cell_measurement_theta_min 2.76
_cell_volume 378.21(13)
_computing_cell_refinement 'Bruker SAINT'
_computing_data_collection 'Bruker APEX2'
_computing_data_reduction 'Bruker SAINT'
_computing_molecular_graphics 'Bruker SHELXTL'
_computing_publication_material 'Bruker SHELXTL'
_computing_structure_refinement 'SHELXL-2013 (Sheldrick, 2013)'
_computing_structure_solution 'SHELXS-97 (Sheldrick, 2008)'
_diffrn_ambient_temperature 140(2)
_diffrn_measured_fraction_theta_full 0.994
_diffrn_measured_fraction_theta_max 0.995
_diffrn_measurement_device_type 'Bruker APEX-II CCD'
_diffrn_measurement_method '\f and \w scans'
_diffrn_radiation_type MoK\a
_diffrn_radiation_wavelength 0.71073
_diffrn_reflns_av_R_equivalents 0.0620
_diffrn_reflns_av_unetI/netI 0.0436
_diffrn_reflns_Laue_measured_fraction_full 0.994
_diffrn_reflns_Laue_measured_fraction_max 0.995
_diffrn_reflns_limit_h_max 4
_diffrn_reflns_limit_h_min -4
_diffrn_reflns_limit_k_max 13
_diffrn_reflns_limit_k_min 0
_diffrn_reflns_limit_l_max 13
_diffrn_reflns_limit_l_min 0
_diffrn_reflns_number 882
_diffrn_reflns_point_group_measured_fraction_full 0.994
_diffrn_reflns_point_group_measured_fraction_max 0.995
_diffrn_reflns_theta_full 25.242
_diffrn_reflns_theta_max 27.517
_diffrn_reflns_theta_min 2.763
_exptl_absorpt_coefficient_mu 5.151
_exptl_absorpt_correction_T_max 0.7456
_exptl_absorpt_correction_T_min 0.4981
_exptl_absorpt_correction_type multi-scan
_exptl_absorpt_process_details twinabs
_exptl_crystal_colour colourless
_exptl_crystal_density_diffrn 3.371
_exptl_crystal_F_000 360
_exptl_crystal_size_max 0.300
_exptl_crystal_size_mid 0.020
_exptl_crystal_size_min 0.010
_refine_diff_density_max 0.971
_refine_diff_density_min -1.564
_refine_diff_density_rms 0.299
_refine_ls_extinction_method none
_refine_ls_goodness_of_fit_ref 1.160
_refine_ls_hydrogen_treatment constr
_refine_ls_matrix_type full
_refine_ls_number_parameters 65
_refine_ls_number_reflns 882
_refine_ls_number_restraints 0
_refine_ls_restrained_S_all 1.160
_refine_ls_R_factor_all 0.0382
_refine_ls_R_factor_gt 0.0338
_refine_ls_shift/su_max 0.002
_refine_ls_shift/su_mean 0.000
_refine_ls_structure_factor_coef Fsqd
_refine_ls_weighting_details 'w=1/[\s^2^(Fo^2^)+(0.0540P)^2^] where P=(Fo^2^+2Fc^2^)/3'
_refine_ls_weighting_scheme calc
_refine_ls_wR_factor_gt 0.0965
_refine_ls_wR_factor_ref 0.0986
_reflns_Friedel_coverage 0.000
_reflns_number_gt 786
_reflns_number_total 882
_reflns_threshold_expression 'I > 2\s(I)'
_cod_data_source_file c4ce01388c2.cif
_cod_data_source_block dm13707
_cod_depositor_comments 'Adding full bibliography for 7218271--7218272.cif.'
_cod_original_cell_volume 378.22(15)
_cod_database_code 7218271
_shelx_space_group_comment
; 
The symmetry employed for this shelxl refinement is uniquely defined 
by the following loop, which should always be used as a source of 
symmetry information in preference to the above space-group names. 
They are only intended as comments. 
;
_shelx_estimated_absorpt_t_min 0.307
_shelx_estimated_absorpt_t_max 0.950
_shelxl_version_number 2013-4

loop_
_space_group_symop_operation_xyz
'x, y, z'
'-x, y+1/2, -z+1/2'
'-x, -y, -z'
'x, -y-1/2, z-1/2'

loop_
_atom_site_label
_atom_site_type_symbol
_atom_site_fract_x
_atom_site_fract_y
_atom_site_fract_z
_atom_site_U_iso_or_equiv
_atom_site_adp_type
_atom_site_occupancy
_atom_site_site_symmetry_order
_atom_site_calc_flag
_atom_site_refinement_flags_posn
_atom_site_refinement_flags_adp
Ag1 Ag 0.71795(15) 0.86844(4) 1.10852(4) 0.0118(2) Uani 1 1 d . .
C1 C 0.2342(19) 0.7278(6) 0.8656(6) 0.0093(13) Uani 1 1 d . .
N1 N 0.3590(17) 0.8336(5) 0.9250(5) 0.0089(11) Uani 1 1 d . .
N2 N 0.2641(18) 0.9250(5) 0.8372(5) 0.0120(12) Uani 1 1 d . .
N3 N 0.1013(17) 0.8772(4) 0.7301(5) 0.0118(11) Uani 1 1 d . .
N4 N 0.0743(17) 0.7514(4) 0.7451(5) 0.0085(11) Uani 1 1 d . .
N5 N 0.2929(18) 0.6108(5) 0.9195(5) 0.0146(12) Uani 1 1 d . .
H5A H 0.2232 0.5436 0.8737 0.018 Uiso 1 1 calc R U
H5B H 0.4003 0.6029 0.9997 0.018 Uiso 1 1 calc R U

loop_
_atom_site_aniso_label
_atom_site_aniso_U_11
_atom_site_aniso_U_22
_atom_site_aniso_U_33
_atom_site_aniso_U_23
_atom_site_aniso_U_13
_atom_site_aniso_U_12
Ag1 0.0157(3) 0.0102(3) 0.0086(3) 0.00039(17) -0.0053(2) 0.0006(2)
C1 0.005(3) 0.014(3) 0.009(3) -0.001(2) 0.001(2) 0.001(3)
N1 0.009(3) 0.010(2) 0.006(2) -0.001(2) -0.005(2) -0.002(2)
N2 0.016(3) 0.011(3) 0.009(2) -0.001(2) -0.004(2) 0.001(2)
N3 0.014(3) 0.009(3) 0.012(2) 0.001(2) -0.005(2) -0.001(3)
N4 0.009(3) 0.009(2) 0.007(2) -0.002(2) 0.000(2) -0.001(2)
N5 0.020(3) 0.015(3) 0.008(2) -0.003(2) -0.008(2) 0.000(3)

loop_
_atom_type_symbol
_atom_type_description
_atom_type_scat_dispersion_real
_atom_type_scat_dispersion_imag
_atom_type_scat_source
C C 0.0033 0.0016 'International Tables Vol C Tables 4.2.6.8 and 6.1.1.4'
H H 0.0000 0.0000 'International Tables Vol C Tables 4.2.6.8 and 6.1.1.4'
N N 0.0061 0.0033 'International Tables Vol C Tables 4.2.6.8 and 6.1.1.4'
Ag Ag -0.8971 1.1015 'International Tables Vol C Tables 4.2.6.8 and 6.1.1.4'

loop_
_geom_angle_atom_site_label_1
_geom_angle_atom_site_label_2
_geom_angle_atom_site_label_3
_geom_angle
_geom_angle_site_symmetry_1
_geom_angle_site_symmetry_3
N4 Ag1 N1 134.16(19) 4_676 .
N4 Ag1 N2 113.79(19) 4_676 3_677
N1 Ag1 N2 112.0(2) . 3_677
N4 C1 N1 111.0(6) . .
N4 C1 N5 125.4(6) . .
N1 C1 N5 123.4(6) . .
C1 N1 N2 104.6(5) . .
C1 N1 Ag1 132.2(5) . .
N2 N1 Ag1 122.6(4) . .
N3 N2 N1 110.3(5) . .
N3 N2 Ag1 126.1(4) . 3_677
N1 N2 Ag1 122.5(4) . 3_677
N2 N3 N4 108.9(5) . .
C1 N4 N3 105.2(5) . .
C1 N4 Ag1 130.6(4) . 4_475
N3 N4 Ag1 122.9(4) . 4_475
C1 N5 H5A 120.0 . .
C1 N5 H5B 120.0 . .
H5A N5 H5B 120.0 . .

loop_
_geom_bond_atom_site_label_1
_geom_bond_atom_site_label_2
_geom_bond_distance
_geom_bond_site_symmetry_2
Ag1 N4 2.207(5) 4_676
Ag1 N1 2.208(5) .
Ag1 N2 2.273(5) 3_677
C1 N4 1.338(8) .
C1 N1 1.338(8) .
C1 N5 1.374(8) .
N1 N2 1.351(8) .
N2 N3 1.299(7) .
N2 Ag1 2.273(5) 3_677
N3 N4 1.354(6) .
N4 Ag1 2.207(5) 4_475
N5 H5A 0.8800 .
N5 H5B 0.8800 .

loop_
_geom_torsion_atom_site_label_1
_geom_torsion_atom_site_label_2
_geom_torsion_atom_site_label_3
_geom_torsion_atom_site_label_4
_geom_torsion
_geom_torsion_site_symmetry_1
_geom_torsion_site_symmetry_4
N4 C1 N1 N2 1.0(8) . .
N5 C1 N1 N2 176.4(6) . .
N4 C1 N1 Ag1 -170.1(5) . .
N5 C1 N1 Ag1 5.3(10) . .
C1 N1 N2 N3 -1.5(8) . .
Ag1 N1 N2 N3 170.7(4) . .
C1 N1 N2 Ag1 167.0(5) . 3_677
Ag1 N1 N2 Ag1 -20.8(7) . 3_677
N1 N2 N3 N4 1.5(8) . .
Ag1 N2 N3 N4 -166.5(4) 3_677 .
N1 C1 N4 N3 -0.2(8) . .
N5 C1 N4 N3 -175.4(7) . .
N1 C1 N4 Ag1 -167.0(5) . 4_475
N5 C1 N4 Ag1 17.7(10) . 4_475
N2 N3 N4 C1 -0.8(8) . .
N2 N3 N4 Ag1 167.3(4) . 4_475
